data_7247467
loop_
_publ_author_name
'Por\;eba, Tomasz'
'\'Swi\;atkowski, Marcin'
'Confalonieri, Giorgia'

_publ_section_title
;
 Melting pseudosymmetry and thermal expansion in 3-benzoylpropionic acid
;
_journal_issue 42
_journal_name_full CrystEngComm
_journal_page_first 5932
_journal_page_last 5941
_journal_paper_doi 10.1039/D3CE00940H
_journal_volume 25
_journal_year 2023
_chemical_formula_moiety 'C10 H10 O3'
_chemical_formula_sum 'C10 H10 O3'
_chemical_formula_weight 178.18
_chemical_name_systematic '3-benzoylpropionic acid'
_space_group_crystal_system monoclinic
_space_group_IT_number 14
_space_group_name_Hall '-P 2ybc'
_space_group_name_H-M_alt 'P 1 21/c 1'
_atom_sites_solution_hydrogens mixed
_atom_sites_solution_primary dual
_audit_creation_date 2023-07-20
_audit_creation_method
;
Olex2 1.5
(compiled 2023.03.06 svn.rbb2c1857 for OlexSys, GUI svn.r6748)
;
_audit_update_record
;
2023-07-20 deposited with the CCDC.	2023-10-04 downloaded from the CCDC.
;
_cell_angle_alpha 90
_cell_angle_beta 97.797(2)
_cell_angle_gamma 90
_cell_formula_units_Z 8
_cell_length_a 15.3694(3)
_cell_length_b 5.21600(10)
_cell_length_c 22.3953(5)
_cell_measurement_reflns_used 9783
_cell_measurement_temperature 200.00(10)
_cell_measurement_theta_max 79.5600
_cell_measurement_theta_min 3.9740
_cell_volume 1778.76(6)
_computing_cell_refinement 'CrysAlisPro 1.171.42.68a (Rigaku OD, 2022)'
_computing_data_collection 'CrysAlisPro 1.171.42.68a (Rigaku OD, 2022)'
_computing_data_reduction 'CrysAlisPro 1.171.42.68a (Rigaku OD, 2022)'
_computing_molecular_graphics 'Olex2 1.5 (Dolomanov et al., 2009)'
_computing_publication_material 'Olex2 1.5 (Dolomanov et al., 2009)'
_computing_structure_refinement 'SHELXL 2017/1 (Sheldrick, 2015)'
_computing_structure_solution 'SHELXT 2014/5 (Sheldrick, 2014)'
_diffrn_ambient_environment N~2~
_diffrn_ambient_temperature 200.00(10)
_diffrn_detector 'Hybrid Pixel Array Detector'
_diffrn_detector_area_resol_mean 5.8140
_diffrn_detector_type 'Pilatus 300K'
_diffrn_measured_fraction_theta_full 0.999
_diffrn_measured_fraction_theta_max 0.954
_diffrn_measurement_details
;
List of Runs (angles in degrees, time in seconds):

  # Type    Start    End  Width  t~exp~   \w     \q     \k     \f   Frames
#--------------------------------------------------------------------------
  1  \w    -26.00  27.00   0.50    0.50    --  -49.12  19.00 -60.00  106
  2  \w   -120.00 -41.00   0.50    0.50    --  -49.12-178.00 -90.00  158
  3  \w    -26.00  27.00   0.50    0.50    --  -49.12  19.00 -30.00  106
  4  \w    -26.00  27.00   0.50    0.50    --  -49.12  19.00   0.00  106
  5  \w    -23.00 121.00   0.50    0.50    --   49.12   0.00 -90.00  288
  6  \w     62.00 120.00   0.50    0.50    --   49.12 178.00 -30.00  116
  7  \w    -43.00 -13.00   0.50    2.50    --  -88.50  38.00 -60.00   60
  8  \w    -43.00 -13.00   0.50    2.50    --  -88.50  38.00 -30.00   60
  9  \w    -43.00 -13.00   0.50    2.50    --  -88.50  38.00   0.00   60
 10  \w    -43.00 -13.00   0.50    2.50    --  -88.50  38.00  30.00   60
 11  \w    -43.00 -13.00   0.50    2.50    --  -88.50  38.00 150.00   60
 12  \w   -160.00 -73.00   0.50    2.50    --  -88.50 -57.00-150.00  174
 13  \w     38.00  66.00   0.50    2.50    --  110.00 -57.00 -90.00   56
 14  \w     97.00 178.00   0.50    2.50    --  110.00  19.00 150.00  162
 15  \w     38.00  66.00   0.50    2.50    --  110.00 -57.00 -30.00   56
 16  \w     98.00 178.00   0.50    2.50    --  110.00  38.00  30.00  160
 17  \w     38.00  66.00   0.50    2.50    --  110.00 -57.00 150.00   56
 18  \w     38.00  66.00   0.50    2.50    --  110.00 -57.00 -60.00   56
 19  \w     45.00 105.00   0.50    2.50    --  110.00 -77.00  90.00  120
 20  \w     38.00  66.00   0.50    2.50    --  110.00 -57.00   0.00   56
 21  \w     97.00 178.00   0.50    2.50    --  110.00  19.00  90.00  162
 22  \w     38.00  66.00   0.50    2.50    --  110.00 -57.00 120.00   56
 23  \w   -114.00 -25.00   0.50    0.50    --  -49.12 -77.00 -30.00  178
 24  \w     26.00 114.00   0.50    0.50    --   49.12  77.00-120.00  176
 25  \w     26.00 114.00   0.50    0.50    --   49.12  77.00  60.00  176
 26  \w     62.00 120.00   0.50    0.50    --   49.12 178.00-150.00  116
 27  \w     37.00 125.00   0.50    0.50    --   49.12  19.00  30.00  176
;
_diffrn_measurement_device 'four-circle diffractometer'
_diffrn_measurement_device_type 'XtaLAB Synergy, Dualflex, Pilatus 300K'
_diffrn_measurement_method '\w scans'
_diffrn_orient_matrix_type 'CrysAlisPro convention (1999,Acta A55,543-557)'
_diffrn_orient_matrix_UB_11 -0.0726232000
_diffrn_orient_matrix_UB_12 0.1811923000
_diffrn_orient_matrix_UB_13 0.0158650000
_diffrn_orient_matrix_UB_21 -0.0516927000
_diffrn_orient_matrix_UB_22 -0.0424677000
_diffrn_orient_matrix_UB_23 -0.0631230000
_diffrn_orient_matrix_UB_31 -0.0478844000
_diffrn_orient_matrix_UB_32 -0.2293102000
_diffrn_orient_matrix_UB_33 0.0241645000
_diffrn_radiation_monochromator mirror
_diffrn_radiation_probe x-ray
_diffrn_radiation_type 'Cu K\a'
_diffrn_radiation_wavelength 1.54184
_diffrn_reflns_av_R_equivalents 0.0366
_diffrn_reflns_av_unetI/netI 0.0299
_diffrn_reflns_Laue_measured_fraction_full 0.999
_diffrn_reflns_Laue_measured_fraction_max 0.954
_diffrn_reflns_limit_h_max 18
_diffrn_reflns_limit_h_min -19
_diffrn_reflns_limit_k_max 5
_diffrn_reflns_limit_k_min -6
_diffrn_reflns_limit_l_max 28
_diffrn_reflns_limit_l_min -23
_diffrn_reflns_number 18337
_diffrn_reflns_point_group_measured_fraction_full 0.999
_diffrn_reflns_point_group_measured_fraction_max 0.954
_diffrn_reflns_theta_full 67.684
_diffrn_reflns_theta_max 79.926
_diffrn_reflns_theta_min 3.985
_diffrn_source 'micro-focus sealed X-ray tube'
_diffrn_source_type 'PhotonJet (Cu) X-ray Source'
_exptl_absorpt_coefficient_mu 0.817
_exptl_absorpt_correction_T_max 0.976
_exptl_absorpt_correction_T_min 0.815
_exptl_absorpt_correction_type analytical
_exptl_absorpt_process_details
;
CrysAlisPro 1.171.42.68a (Rigaku Oxford Diffraction, 2022)
Analytical numeric absorption correction using a multifaceted crystal
model based on expressions derived by R.C. Clark & J.S. Reid.
(Clark, R. C. & Reid, J. S. (1995). Acta Cryst. A51, 887-897)
Empirical absorption correction using spherical harmonics,
implemented in SCALE3 ABSPACK scaling algorithm.
;
_exptl_crystal_colour colourless
_exptl_crystal_colour_primary colourless
_exptl_crystal_density_diffrn 1.331
_exptl_crystal_description plate
_exptl_crystal_F_000 752
_exptl_crystal_recrystallization_method 'Re-crystallisation from solvent: water'
_exptl_crystal_size_max 0.293
_exptl_crystal_size_mid 0.288
_exptl_crystal_size_min 0.03
_refine_diff_density_max 0.167
_refine_diff_density_min -0.183
_refine_diff_density_rms 0.033
_refine_ls_extinction_method none
_refine_ls_goodness_of_fit_ref 1.022
_refine_ls_hydrogen_treatment mixed
_refine_ls_matrix_type full
_refine_ls_number_parameters 309
_refine_ls_number_reflns 3710
_refine_ls_number_restraints 0
_refine_ls_restrained_S_all 1.022
_refine_ls_R_factor_all 0.0496
_refine_ls_R_factor_gt 0.0426
_refine_ls_shift/su_max 0.001
_refine_ls_shift/su_mean 0.000
_refine_ls_structure_factor_coef Fsqd
_refine_ls_weighting_details 'w=1/[\s^2^(Fo^2^)+(0.0516P)^2^+0.3820P] where P=(Fo^2^+2Fc^2^)/3'
_refine_ls_weighting_scheme calc
_refine_ls_wR_factor_gt 0.1139
_refine_ls_wR_factor_ref 0.1191
_reflns_Friedel_coverage 0.000
_reflns_number_gt 3154
_reflns_number_total 3710
_reflns_threshold_expression 'I > 2\s(I)'
_cod_data_source_file d3ce00940h2.cif
_cod_data_source_block tp_bacidup_01_200_00
_cod_depositor_comments 'Adding full bibliography for 7247467--7247477.cif.'
_cod_database_code 7247467
_shelx_shelxl_version_number 2017/1
_chemical_oxdiff_formula 'C10 H10 O3'
_shelx_space_group_comment
;
The symmetry employed for this shelxl refinement is uniquely defined
by the following loop, which should always be used as a source of
symmetry information in preference to the above space-group names.
They are only intended as comments.
;
_shelx_estimated_absorpt_t_max 0.976
_shelx_estimated_absorpt_t_min 0.796
_reflns_odcompleteness_completeness 99.89
_reflns_odcompleteness_iscentric 1
_reflns_odcompleteness_theta 66.97
_olex2_refinement_description
;
1. Fixed Uiso
 At 1.5 times of:
  All O(H) groups
2.a Idealised tetrahedral OH refined as rotating group:
 O2(H2), O2A(H2AA)
;
_olex2_submission_special_instructions 'No special instructions were received'
_oxdiff_exptl_absorpt_empirical_details
;
Empirical correction (ABSPACK) includes:
- Absorption correction using spherical harmonics
- Frame scaling
;
_oxdiff_exptl_absorpt_empirical_full_max 1.981
_oxdiff_exptl_absorpt_empirical_full_min 0.515

loop_
_space_group_symop_operation_xyz
'x, y, z'
'-x, y+1/2, -z+1/2'
'-x, -y, -z'
'x, -y-1/2, z-1/2'

loop_
_atom_site_label
_atom_site_type_symbol
_atom_site_fract_x
_atom_site_fract_y
_atom_site_fract_z
_atom_site_U_iso_or_equiv
_atom_site_adp_type
_atom_site_occupancy
_atom_site_site_symmetry_order
_atom_site_calc_flag
_atom_site_refinement_flags_posn
_atom_site_refinement_flags_adp
_atom_site_refinement_flags_occupancy
_atom_site_disorder_assembly
_atom_site_disorder_group
O3 O 0.68320(6) 0.5227(2) 0.65710(5) 0.0565(3) Uani 1 1 d . . . . .
O1 O 0.60982(6) 0.5275(2) 0.51427(5) 0.0581(3) Uani 1 1 d . . . . .
O3A O 0.18131(6) 0.0173(2) 0.66131(5) 0.0598(3) Uani 1 1 d . . . . .
O2 O 0.52595(7) 0.2174(2) 0.54320(5) 0.0640(3) Uani 1 1 d . . . . .
H2 H 0.487030 0.306941 0.525237 0.096 Uiso 1 1 calc R U . . .
O1A O 0.10896(7) 0.0177(2) 0.51583(5) 0.0677(3) Uani 1 1 d . . . . .
O2A O 0.01027(8) 0.2817(2) 0.54612(5) 0.0660(3) Uani 1 1 d . . . . .
H2AA H -0.023631 0.186716 0.525074 0.099 Uiso 1 1 calc R U . . .
C5 C 0.82637(7) 0.6845(2) 0.65666(5) 0.0378(3) Uani 1 1 d . . . . .
C4 C 0.75126(8) 0.5119(2) 0.63540(5) 0.0395(3) Uani 1 1 d . . . . .
C5A C 0.32655(8) -0.1111(3) 0.65510(6) 0.0422(3) Uani 1 1 d . . . . .
C4A C 0.24695(8) 0.0490(3) 0.63764(6) 0.0433(3) Uani 1 1 d . . . . .
C6 C 0.90431(8) 0.6799(3) 0.63141(6) 0.0445(3) Uani 1 1 d . . . . .
C1 C 0.60188(9) 0.3227(3) 0.54009(6) 0.0482(3) Uani 1 1 d . . . . .
C10 C 0.81781(9) 0.8589(3) 0.70258(6) 0.0472(3) Uani 1 1 d . . . . .
C3 C 0.76072(9) 0.3246(3) 0.58519(7) 0.0489(3) Uani 1 1 d . . . . .
C10A C 0.39857(9) -0.1044(3) 0.62370(7) 0.0514(3) Uani 1 1 d . . . . .
C7 C 0.97166(9) 0.8484(3) 0.65135(7) 0.0526(4) Uani 1 1 d . . . . .
C1A C 0.09099(11) 0.2096(3) 0.54345(6) 0.0548(4) Uani 1 1 d . . . . .
C6A C 0.32785(10) -0.2780(3) 0.70364(7) 0.0555(4) Uani 1 1 d . . . . .
C8 C 0.96168(10) 1.0233(3) 0.69607(8) 0.0572(4) Uani 1 1 d . . . . .
C3A C 0.24825(11) 0.2525(3) 0.58981(7) 0.0558(4) Uani 1 1 d . . . . .
C9 C 0.88509(10) 1.0283(3) 0.72193(7) 0.0564(4) Uani 1 1 d . . . . .
C2 C 0.67805(11) 0.1669(3) 0.56880(8) 0.0576(4) Uani 1 1 d . . . . .
C9A C 0.46954(10) -0.2638(3) 0.63973(8) 0.0612(4) Uani 1 1 d . . . . .
C8A C 0.46931(10) -0.4321(4) 0.68696(9) 0.0670(5) Uani 1 1 d . . . . .
C2A C 0.15971(13) 0.3831(3) 0.57516(8) 0.0635(4) Uani 1 1 d . . . . .
C7A C 0.39860(11) -0.4387(4) 0.71944(8) 0.0681(5) Uani 1 1 d . . . . .
H6 H 0.9082(10) 0.558(3) 0.5998(7) 0.057(4) Uiso 1 1 d . . . . .
H10 H 0.7635(10) 0.861(3) 0.7203(7) 0.058(4) Uiso 1 1 d . . . . .
H3A H 0.8123(10) 0.211(3) 0.5983(7) 0.059(4) Uiso 1 1 d . . . . .
H3B H 0.7747(10) 0.428(3) 0.5501(7) 0.059(4) Uiso 1 1 d . . . . .
H9A H 0.5219(11) -0.257(3) 0.6182(8) 0.073(5) Uiso 1 1 d . . . . .
H3AA H 0.2647(11) 0.167(3) 0.5544(8) 0.065(5) Uiso 1 1 d . . . . .
H6A H 0.2804(11) -0.280(3) 0.7255(7) 0.061(5) Uiso 1 1 d . . . . .
H3AB H 0.2950(12) 0.375(4) 0.6038(8) 0.079(6) Uiso 1 1 d . . . . .
H10A H 0.3976(11) 0.012(3) 0.5911(8) 0.065(5) Uiso 1 1 d . . . . .
H7 H 1.0271(11) 0.837(3) 0.6332(7) 0.065(5) Uiso 1 1 d . . . . .
H2A H 0.6583(11) 0.080(4) 0.6049(8) 0.072(5) Uiso 1 1 d . . . . .
H8A H 0.5175(13) -0.542(4) 0.6976(8) 0.082(6) Uiso 1 1 d . . . . .
H9 H 0.8776(11) 1.139(4) 0.7522(8) 0.077(5) Uiso 1 1 d . . . . .
H2B H 0.6852(12) 0.027(4) 0.5407(9) 0.083(6) Uiso 1 1 d . . . . .
H2AB H 0.1633(12) 0.530(4) 0.5486(9) 0.082(6) Uiso 1 1 d . . . . .
H2AC H 0.1378(11) 0.446(3) 0.6111(8) 0.068(5) Uiso 1 1 d . . . . .
H7A H 0.3974(12) -0.549(4) 0.7512(9) 0.083(6) Uiso 1 1 d . . . . .
H8 H 1.0099(12) 1.143(4) 0.7099(8) 0.080(5) Uiso 1 1 d . . . . .

loop_
_atom_site_aniso_label
_atom_site_aniso_U_11
_atom_site_aniso_U_22
_atom_site_aniso_U_33
_atom_site_aniso_U_23
_atom_site_aniso_U_13
_atom_site_aniso_U_12
O3 0.0403(5) 0.0720(7) 0.0601(6) -0.0149(5) 0.0170(4) -0.0082(5)
O1 0.0530(6) 0.0615(6) 0.0578(6) 0.0124(5) -0.0003(4) -0.0177(5)
O3A 0.0423(5) 0.0763(7) 0.0633(6) 0.0196(5) 0.0166(4) 0.0039(5)
O2 0.0606(6) 0.0553(6) 0.0733(7) 0.0134(5) -0.0015(5) -0.0204(5)
O1A 0.0712(7) 0.0730(7) 0.0569(6) -0.0128(5) 0.0017(5) 0.0335(6)
O2A 0.0764(7) 0.0586(7) 0.0655(7) -0.0013(5) 0.0182(5) 0.0294(6)
C5 0.0344(6) 0.0383(6) 0.0406(6) 0.0025(5) 0.0050(5) 0.0054(5)
C4 0.0374(6) 0.0414(7) 0.0402(6) 0.0012(5) 0.0069(5) 0.0036(5)
C5A 0.0397(6) 0.0425(7) 0.0452(7) -0.0046(5) 0.0084(5) -0.0079(5)
C4A 0.0441(6) 0.0447(7) 0.0424(6) -0.0025(5) 0.0102(5) -0.0056(5)
C6 0.0389(6) 0.0460(7) 0.0498(7) 0.0037(6) 0.0109(5) 0.0068(5)
C1 0.0575(8) 0.0452(7) 0.0409(7) -0.0074(6) 0.0031(6) -0.0141(6)
C10 0.0401(6) 0.0530(8) 0.0485(7) -0.0072(6) 0.0063(5) 0.0038(6)
C3 0.0502(7) 0.0471(7) 0.0494(8) -0.0072(6) 0.0071(6) 0.0046(6)
C10A 0.0468(7) 0.0514(8) 0.0589(8) -0.0056(7) 0.0178(6) -0.0088(6)
C7 0.0352(6) 0.0595(9) 0.0631(9) 0.0136(7) 0.0072(6) 0.0016(6)
C1A 0.0762(10) 0.0508(8) 0.0395(7) 0.0108(6) 0.0155(6) 0.0269(7)
C6A 0.0449(7) 0.0691(10) 0.0530(8) 0.0098(7) 0.0079(6) -0.0003(7)
C8 0.0440(7) 0.0547(9) 0.0685(9) 0.0064(7) -0.0083(6) -0.0057(6)
C3A 0.0689(10) 0.0463(8) 0.0557(8) 0.0058(7) 0.0206(7) -0.0019(7)
C9 0.0539(8) 0.0555(9) 0.0564(9) -0.0117(7) -0.0045(7) 0.0008(7)
C2 0.0658(9) 0.0428(8) 0.0620(9) -0.0108(7) 0.0006(7) -0.0023(7)
C9A 0.0419(7) 0.0653(10) 0.0782(11) -0.0138(8) 0.0148(7) -0.0040(7)
C8A 0.0437(8) 0.0688(11) 0.0846(12) -0.0106(9) -0.0052(7) 0.0066(8)
C2A 0.0904(12) 0.0428(8) 0.0604(9) 0.0094(7) 0.0208(9) 0.0145(8)
C7A 0.0576(9) 0.0762(12) 0.0674(10) 0.0144(9) -0.0028(8) 0.0063(8)

loop_
_atom_type_symbol
_atom_type_description
_atom_type_scat_dispersion_real
_atom_type_scat_dispersion_imag
_atom_type_scat_source
C C 0.0181 0.0091 'International Tables Vol C Tables 4.2.6.8 and 6.1.1.4'
H H 0.0000 0.0000 'International Tables Vol C Tables 4.2.6.8 and 6.1.1.4'
O O 0.0492 0.0322 'International Tables Vol C Tables 4.2.6.8 and 6.1.1.4'

loop_
_exptl_crystal_face_index_h
_exptl_crystal_face_index_k
_exptl_crystal_face_index_l
_exptl_crystal_face_perp_dist
0 3 -5 0.1661
0 -3 4 0.1014
-10 0 4 0.1463
10 0 -4 0.1294
0 0 14 0.0295
0 0 -14 0.0010

loop_
_geom_angle_atom_site_label_1
_geom_angle_atom_site_label_2
_geom_angle_atom_site_label_3
_geom_angle
_geom_angle_site_symmetry_1
_geom_angle_site_symmetry_3
_geom_angle_publ_flag
C1 O2 H2 109.5 . . ?
C1A O2A H2AA 109.5 . . ?
C6 C5 C4 122.11(11) . . ?
C6 C5 C10 118.94(12) . . ?
C10 C5 C4 118.95(11) . . ?
O3 C4 C5 121.10(11) . . ?
O3 C4 C3 120.22(12) . . ?
C5 C4 C3 118.67(11) . . ?
C10A C5A C4A 122.36(12) . . ?
C10A C5A C6A 118.91(13) . . ?
C6A C5A C4A 118.71(11) . . ?
O3A C4A C5A 120.75(12) . . ?
O3A C4A C3A 119.84(13) . . ?
C5A C4A C3A 119.41(11) . . ?
C5 C6 H6 117.0(9) . . ?
C7 C6 C5 120.30(13) . . ?
C7 C6 H6 122.7(9) . . ?
O1 C1 O2 122.67(14) . . ?
O1 C1 C2 123.54(13) . . ?
O2 C1 C2 113.75(13) . . ?
C5 C10 H10 118.7(10) . . ?
C9 C10 C5 120.45(13) . . ?
C9 C10 H10 120.8(10) . . ?
C4 C3 C2 111.64(12) . . ?
C4 C3 H3A 108.5(9) . . ?
C4 C3 H3B 106.7(9) . . ?
C2 C3 H3A 110.8(9) . . ?
C2 C3 H3B 111.4(9) . . ?
H3A C3 H3B 107.6(12) . . ?
C5A C10A H10A 118.4(10) . . ?
C9A C10A C5A 120.58(15) . . ?
C9A C10A H10A 121.0(10) . . ?
C6 C7 H7 118.3(10) . . ?
C8 C7 C6 120.16(13) . . ?
C8 C7 H7 121.5(10) . . ?
O1A C1A O2A 122.55(16) . . ?
O1A C1A C2A 122.69(14) . . ?
O2A C1A C2A 114.74(13) . . ?
C5A C6A H6A 119.2(10) . . ?
C7A C6A C5A 120.52(15) . . ?
C7A C6A H6A 120.3(10) . . ?
C7 C8 C9 120.15(14) . . ?
C7 C8 H8 119.7(11) . . ?
C9 C8 H8 120.2(11) . . ?
C4A C3A C2A 111.79(13) . . ?
C4A C3A H3AA 106.7(10) . . ?
C4A C3A H3AB 108.2(11) . . ?
C2A C3A H3AA 110.8(10) . . ?
C2A C3A H3AB 111.9(11) . . ?
H3AA C3A H3AB 107.3(14) . . ?
C10 C9 H9 118.3(12) . . ?
C8 C9 C10 119.98(14) . . ?
C8 C9 H9 121.7(12) . . ?
C1 C2 C3 112.96(13) . . ?
C1 C2 H2A 106.6(10) . . ?
C1 C2 H2B 106.2(11) . . ?
C3 C2 H2A 112.5(10) . . ?
C3 C2 H2B 113.3(11) . . ?
H2A C2 H2B 104.5(15) . . ?
C10A C9A H9A 121.1(10) . . ?
C8A C9A C10A 120.03(14) . . ?
C8A C9A H9A 118.9(10) . . ?
C9A C8A C7A 120.21(16) . . ?
C9A C8A H8A 120.0(11) . . ?
C7A C8A H8A 119.8(11) . . ?
C1A C2A C3A 112.72(13) . . ?
C1A C2A H2AB 106.3(11) . . ?
C1A C2A H2AC 107.2(10) . . ?
C3A C2A H2AB 111.2(11) . . ?
C3A C2A H2AC 112.0(10) . . ?
H2AB C2A H2AC 107.0(15) . . ?
C6A C7A C8A 119.73(17) . . ?
C6A C7A H7A 118.8(12) . . ?
C8A C7A H7A 121.4(12) . . ?

loop_
_geom_bond_atom_site_label_1
_geom_bond_atom_site_label_2
_geom_bond_distance
_geom_bond_site_symmetry_2
_geom_bond_publ_flag
O3 C4 1.2132(15) . ?
O1 C1 1.2283(17) . ?
O3A C4A 1.2128(15) . ?
O2 H2 0.8200 . ?
O2 C1 1.3003(16) . ?
O1A C1A 1.2280(17) . ?
O2A H2AA 0.8200 . ?
O2A C1A 1.3055(18) . ?
C5 C4 1.4903(17) . ?
C5 C6 1.3925(16) . ?
C5 C10 1.3926(18) . ?
C4 C3 1.5112(18) . ?
C5A C4A 1.4891(18) . ?
C5A C10A 1.3900(17) . ?
C5A C6A 1.3905(19) . ?
C4A C3A 1.5102(19) . ?
C6 C7 1.385(2) . ?
C6 H6 0.958(16) . ?
C1 C2 1.497(2) . ?
C10 C9 1.384(2) . ?
C10 H10 0.971(15) . ?
C3 C2 1.516(2) . ?
C3 H3A 1.000(16) . ?
C3 H3B 1.000(17) . ?
C10A C9A 1.380(2) . ?
C10A H10A 0.947(17) . ?
C7 C8 1.379(2) . ?
C7 H7 0.995(16) . ?
C1A C2A 1.495(2) . ?
C6A C7A 1.381(2) . ?
C6A H6A 0.932(16) . ?
C8 C9 1.381(2) . ?
C8 H8 0.99(2) . ?
C3A C2A 1.517(2) . ?
C3A H3AA 0.972(17) . ?
C3A H3AB 0.981(19) . ?
C9 H9 0.910(19) . ?
C2 H2A 1.009(18) . ?
C2 H2B 0.98(2) . ?
C9A C8A 1.375(3) . ?
C9A H9A 0.993(17) . ?
C8A C7A 1.388(3) . ?
C8A H8A 0.94(2) . ?
C2A H2AB 0.98(2) . ?
C2A H2AC 0.971(17) . ?
C7A H7A 0.92(2) . ?

loop_
_geom_torsion_atom_site_label_1
_geom_torsion_atom_site_label_2
_geom_torsion_atom_site_label_3
_geom_torsion_atom_site_label_4
_geom_torsion
_geom_torsion_site_symmetry_1
_geom_torsion_site_symmetry_2
_geom_torsion_site_symmetry_3
_geom_torsion_site_symmetry_4
_geom_torsion_publ_flag
O3 C4 C3 C2 -0.36(19) . . . . ?
O1 C1 C2 C3 22.9(2) . . . . ?
O3A C4A C3A C2A -3.7(2) . . . . ?
O2 C1 C2 C3 -159.18(13) . . . . ?
O1A C1A C2A C3A -21.5(2) . . . . ?
O2A C1A C2A C3A 160.11(13) . . . . ?
C5 C4 C3 C2 -179.34(12) . . . . ?
C5 C6 C7 C8 -0.5(2) . . . . ?
C5 C10 C9 C8 -0.7(2) . . . . ?
C4 C5 C6 C7 178.23(12) . . . . ?
C4 C5 C10 C9 -177.67(12) . . . . ?
C4 C3 C2 C1 67.76(17) . . . . ?
C5A C4A C3A C2A 176.17(13) . . . . ?
C5A C10A C9A C8A 0.3(2) . . . . ?
C5A C6A C7A C8A 0.6(3) . . . . ?
C4A C5A C10A C9A -177.19(13) . . . . ?
C4A C5A C6A C7A 176.83(14) . . . . ?
C4A C3A C2A C1A -68.91(18) . . . . ?
C6 C5 C4 O3 -178.39(12) . . . . ?
C6 C5 C4 C3 0.57(18) . . . . ?
C6 C5 C10 C9 1.3(2) . . . . ?
C6 C7 C8 C9 1.2(2) . . . . ?
C10 C5 C4 O3 0.54(19) . . . . ?
C10 C5 C4 C3 179.50(12) . . . . ?
C10 C5 C6 C7 -0.70(19) . . . . ?
C10A C5A C4A O3A 171.25(13) . . . . ?
C10A C5A C4A C3A -8.62(19) . . . . ?
C10A C5A C6A C7A -1.6(2) . . . . ?
C10A C9A C8A C7A -1.3(3) . . . . ?
C7 C8 C9 C10 -0.6(2) . . . . ?
C6A C5A C4A O3A -7.1(2) . . . . ?
C6A C5A C4A C3A 173.04(13) . . . . ?
C6A C5A C10A C9A 1.1(2) . . . . ?
C9A C8A C7A C6A 0.8(3) . . . . ?

loop_
_exptl_oxdiff_crystal_face_indexfrac_h
_exptl_oxdiff_crystal_face_indexfrac_k
_exptl_oxdiff_crystal_face_indexfrac_l
_exptl_oxdiff_crystal_face_x
_exptl_oxdiff_crystal_face_y
_exptl_oxdiff_crystal_face_z
0.0879 3.2126 -4.5766 0.5031 0.1479 -0.8515
0.1522 -3.2165 4.4758 -0.5228 -0.1538 0.8384
-9.8342 -0.0034 4.3562 0.7827 0.2335 0.5770
9.8370 -0.0142 -4.3325 -0.7857 -0.2344 -0.5725
-0.3248 0.0815 14.4558 0.2677 -0.8992 0.3462
0.3248 -0.0815 -14.4558 -0.2677 0.8992 -0.3462
